data_4087004
loop_
_publ_author_name
'Curto, Sheila G.'
'Esteruelas, Miguel A.'
'Oliv\'an, Montserrat'
'O\~nate, Enrique'
'V\'elez, Andrea'

_publ_section_title
;
 Selective C--Cl Bond Oxidative Addition of Chloroarenes to a POP--Rhodium
 Complex
;
_journal_issue 1
_journal_name_full Organometallics
_journal_page_first 114
_journal_paper_doi 10.1021/acs.organomet.6b00615
_journal_volume 36
_journal_year 2017
_chemical_formula_sum 'C33 H44 F O P2 Rh'
_chemical_formula_weight 640.53
_chemical_name_systematic
; 
 ? 
;
_space_group_IT_number 61
_symmetry_cell_setting orthorhombic
_symmetry_space_group_name_Hall '-P 2ac 2ab'
_symmetry_space_group_name_H-M 'P b c a'
_atom_sites_solution_hydrogens geom
_atom_sites_solution_primary direct
_atom_sites_solution_secondary difmap
_audit_creation_method SHELXL-97
_cell_angle_alpha 90.0
_cell_angle_beta 90.0
_cell_angle_gamma 90.0
_cell_formula_units_Z 8
_cell_length_a 14.6602(4)
_cell_length_b 20.0564(7)
_cell_length_c 21.1865(8)
_cell_measurement_reflns_used 2720
_cell_measurement_temperature 150.05(10)
_cell_measurement_theta_max 25.0590
_cell_measurement_theta_min 3.5170
_cell_volume 6229.5(4)
_computing_cell_refinement
;
CrysAlisPro, Agilent Technologies,
Version 1.171.37.35 (release 13-08-2014 CrysAlis171 .NET)
(compiled Aug 13 2014,18:06:01)
;
_computing_data_collection
;
CrysAlisPro, Agilent Technologies,
Version 1.171.37.35 (release 13-08-2014 CrysAlis171 .NET)
(compiled Aug 13 2014,18:06:01)
;
_computing_data_reduction
;
CrysAlisPro, Agilent Technologies,
Version 1.171.37.35 (release 13-08-2014 CrysAlis171 .NET)
(compiled Aug 13 2014,18:06:01)
;
_computing_molecular_graphics 'XP, SHELXTL v. 6.14 (Bruker, 2000)'
_computing_publication_material 'XCIF, SHELXTL v. 6.14 (Bruker, 2000)'
_computing_structure_refinement 'SHELXL-97 (Sheldrick, 1997)'
_computing_structure_solution 'SHELXS-97 (Sheldrick, 1990)'
_diffrn_ambient_environment N~2~
_diffrn_ambient_temperature 150(2)
_diffrn_detector 'CCD plate'
_diffrn_detector_area_resol_mean 16.3990
_diffrn_detector_type Sapphire3
_diffrn_measured_fraction_theta_full 0.9970
_diffrn_measured_fraction_theta_max 0.8598
_diffrn_measurement_device 'four-circle diffractometer'
_diffrn_measurement_device_type 'Xcalibur, Sapphire3'
_diffrn_orient_matrix_UB_11 0.0012719000
_diffrn_orient_matrix_UB_12 -0.0176114000
_diffrn_orient_matrix_UB_13 0.0290005000
_diffrn_orient_matrix_UB_21 -0.0054275000
_diffrn_orient_matrix_UB_22 -0.0305635000
_diffrn_orient_matrix_UB_23 -0.0164681000
_diffrn_orient_matrix_UB_31 0.0480443000
_diffrn_orient_matrix_UB_32 -0.0029833000
_diffrn_orient_matrix_UB_33 -0.0026696000
_diffrn_radiation_monochromator graphite
_diffrn_radiation_probe x-ray
_diffrn_radiation_type 'Mo K\a'
_diffrn_radiation_wavelength 0.71073
_diffrn_reflns_av_R_equivalents 0.0916
_diffrn_reflns_av_sigmaI/netI 0.1524
_diffrn_reflns_limit_h_max 19
_diffrn_reflns_limit_h_min -18
_diffrn_reflns_limit_k_max 26
_diffrn_reflns_limit_k_min -24
_diffrn_reflns_limit_l_max 26
_diffrn_reflns_limit_l_min -26
_diffrn_reflns_number 25162
_diffrn_reflns_theta_full 24.9737
_diffrn_reflns_theta_max 28.2324
_diffrn_reflns_theta_min 2.8843
_diffrn_source 'Enhance (Mo) X-ray Source'
_exptl_absorpt_coefficient_mu 0.681
_exptl_absorpt_correction_T_max 1.00000
_exptl_absorpt_correction_T_min 0.94036
_exptl_absorpt_correction_type multi-scan
_exptl_absorpt_process_details
;
CrysAlisPro, Agilent Technologies,
Version 1.171.37.35 (release 13-08-2014 CrysAlis171 .NET)
(compiled Aug 13 2014,18:06:01)
Empirical absorption correction using spherical harmonics,
 implemented in SCALE3 ABSPACK scaling algorithm.
;
_exptl_crystal_colour orange
_exptl_crystal_density_diffrn 1.366
_exptl_crystal_density_method 'not measured'
_exptl_crystal_description plate
_exptl_crystal_F_000 2672
_exptl_crystal_size_max 0.33
_exptl_crystal_size_mid 0.20
_exptl_crystal_size_min 0.05
_refine_diff_density_max 0.770
_refine_diff_density_min -0.746
_refine_diff_density_rms 0.121
_refine_ls_extinction_method none
_refine_ls_goodness_of_fit_ref 1.027
_refine_ls_hydrogen_treatment mixed
_refine_ls_matrix_type full
_refine_ls_number_parameters 353
_refine_ls_number_reflns 6601
_refine_ls_number_restraints 0
_refine_ls_restrained_S_all 1.027
_refine_ls_R_factor_all 0.1199
_refine_ls_R_factor_gt 0.0532
_refine_ls_shift/su_max 0.002
_refine_ls_shift/su_mean 0.000
_refine_ls_structure_factor_coef Fsqd
_refine_ls_weighting_details 'calc w=1/[\s^2^(Fo^2^)+(0.0267P)^2^+0.0000P] where P=(Fo^2^+2Fc^2^)/3'
_refine_ls_weighting_scheme calc
_refine_ls_wR_factor_gt 0.0841
_refine_ls_wR_factor_ref 0.1084
_reflns_number_gt 3787
_reflns_number_total 6601
_reflns_threshold_expression >2sigma(I)
_cod_data_source_file om6b00615_si_002.cif
_cod_data_source_block 17-sg125
_cod_original_sg_symbol_H-M Pbca
_cod_database_code 4087004
_cell_oxdiff_length_a 14.6651(5)
_cell_oxdiff_length_b 20.0365(17)
_cell_oxdiff_length_c 21.2005(15)
_cell_oxdiff_angle_alpha 90.026(6)
_cell_oxdiff_angle_beta 89.929(4)
_cell_oxdiff_angle_gamma 90.005(5)
_cell_oxdiff_volume 6229.5(7)
_cell_oxdiff_measurement_reflns_used 2720

loop_
_symmetry_equiv_pos_as_xyz
'x, y, z'
'-x+1/2, -y, z+1/2'
'-x, y+1/2, -z+1/2'
'x+1/2, -y+1/2, -z'
'-x, -y, -z'
'x-1/2, y, -z-1/2'
'x, -y-1/2, z-1/2'
'-x-1/2, y-1/2, z'

loop_
_atom_site_label
_atom_site_type_symbol
_atom_site_fract_x
_atom_site_fract_y
_atom_site_fract_z
_atom_site_U_iso_or_equiv
_atom_site_adp_type
_atom_site_occupancy
_atom_site_symmetry_multiplicity
_atom_site_calc_flag
_atom_site_refinement_flags
Rh Rh 0.83912(2) 0.11177(2) 0.558573(16) 0.01974(12) Uani 1 1 d .
P1 P 0.98278(7) 0.13722(7) 0.58519(6) 0.0213(3) Uani 1 1 d .
P2 P 0.69554(7) 0.07319(7) 0.56018(6) 0.0215(3) Uani 1 1 d .
F1 F 0.8350(2) 0.2088(2) 0.32491(15) 0.0783(13) Uani 1 1 d .
O1 O 0.86014(18) 0.03072(16) 0.62837(13) 0.0212(8) Uani 1 1 d .
C1 C 0.8275(3) 0.1844(3) 0.4954(2) 0.0273(12) Uani 1 1 d .
C2 C 0.8338(3) 0.1709(3) 0.4297(2) 0.0359(14) Uani 1 1 d .
H2 H 0.8396 0.1274 0.4151 0.043 Uiso 1 1 calc R
C3 C 0.8312(3) 0.2235(4) 0.3884(3) 0.0509(19) Uani 1 1 d .
C4 C 0.8256(3) 0.2893(4) 0.4046(4) 0.063(2) Uani 1 1 d .
H4 H 0.8254 0.3227 0.3741 0.076 Uiso 1 1 calc R
C5 C 0.8203(3) 0.3041(3) 0.4678(4) 0.058(2) Uani 1 1 d .
H5 H 0.8172 0.3482 0.4811 0.070 Uiso 1 1 calc R
C6 C 0.8198(3) 0.2520(3) 0.5125(3) 0.0397(15) Uani 1 1 d .
H6 H 0.8141 0.2627 0.5551 0.048 Uiso 1 1 calc R
C7 C 1.0140(3) 0.0664(3) 0.6347(2) 0.0230(12) Uani 1 1 d .
C8 C 1.1027(3) 0.0558(3) 0.6564(2) 0.0341(14) Uani 1 1 d .
H8 H 1.1483 0.0860 0.6458 0.041 Uiso 1 1 calc R
C9 C 1.1241(3) 0.0014(3) 0.6935(2) 0.0449(16) Uani 1 1 d .
H9 H 1.1834 -0.0045 0.7080 0.054 Uiso 1 1 calc R
C10 C 1.0574(3) -0.0443(3) 0.7089(2) 0.0388(15) Uani 1 1 d .
H10 H 1.0727 -0.0812 0.7333 0.047 Uiso 1 1 calc R
C11 C 0.9675(3) -0.0362(3) 0.6887(2) 0.0264(12) Uani 1 1 d .
C12 C 0.9486(3) 0.0194(3) 0.6520(2) 0.0223(12) Uani 1 1 d .
C13 C 0.8951(3) -0.0875(3) 0.7073(2) 0.0290(13) Uani 1 1 d .
C14 C 0.8787(3) -0.0816(3) 0.7793(2) 0.0432(16) Uani 1 1 d .
H14A H 0.8602 -0.0369 0.7893 0.065 Uiso 1 1 calc R
H14B H 0.9341 -0.0919 0.8015 0.065 Uiso 1 1 calc R
H14C H 0.8317 -0.1122 0.7918 0.065 Uiso 1 1 calc R
C15 C 0.9295(3) -0.1581(3) 0.6912(2) 0.0367(14) Uani 1 1 d .
H15A H 0.8845 -0.1903 0.7035 0.055 Uiso 1 1 calc R
H15B H 0.9854 -0.1666 0.7134 0.055 Uiso 1 1 calc R
H15C H 0.9401 -0.1614 0.6466 0.055 Uiso 1 1 calc R
C16 C 0.8062(3) -0.0745(3) 0.6730(2) 0.0255(12) Uani 1 1 d .
C17 C 0.7916(3) -0.0173(3) 0.6373(2) 0.0215(11) Uani 1 1 d .
C18 C 0.7095(3) -0.0042(2) 0.6058(2) 0.0196(11) Uani 1 1 d .
C19 C 0.6413(3) -0.0530(3) 0.6101(2) 0.0257(12) Uani 1 1 d .
H19 H 0.5863 -0.0465 0.5891 0.031 Uiso 1 1 calc R
C20 C 0.6541(3) -0.1100(3) 0.6446(2) 0.0304(12) Uani 1 1 d .
H20 H 0.6083 -0.1420 0.6467 0.036 Uiso 1 1 calc R
C21 C 0.7347(3) -0.1196(3) 0.6762(2) 0.0298(13) Uani 1 1 d .
H21 H 0.7417 -0.1578 0.7006 0.036 Uiso 1 1 calc R
C22 C 1.0786(3) 0.1427(3) 0.5284(2) 0.0278(13) Uani 1 1 d .
H22 H 1.1360 0.1426 0.5521 0.033 Uiso 1 1 calc R
C23 C 1.0730(3) 0.2068(3) 0.4908(2) 0.0343(14) Uani 1 1 d .
H23A H 1.1189 0.2066 0.4585 0.051 Uiso 1 1 calc R
H23B H 1.0826 0.2441 0.5184 0.051 Uiso 1 1 calc R
H23C H 1.0138 0.2103 0.4716 0.051 Uiso 1 1 calc R
C24 C 1.0768(3) 0.0817(3) 0.4857(2) 0.0356(14) Uani 1 1 d .
H24A H 1.0198 0.0800 0.4636 0.053 Uiso 1 1 calc R
H24B H 1.0836 0.0421 0.5109 0.053 Uiso 1 1 calc R
H24C H 1.1260 0.0843 0.4559 0.053 Uiso 1 1 calc R
C25 C 0.9961(3) 0.2110(3) 0.6366(2) 0.0275(12) Uani 1 1 d .
H25 H 0.9751 0.2494 0.6120 0.033 Uiso 1 1 calc R
C26 C 1.0930(3) 0.2276(3) 0.6587(2) 0.0387(15) Uani 1 1 d .
H26A H 1.0928 0.2698 0.6801 0.058 Uiso 1 1 calc R
H26B H 1.1329 0.2298 0.6228 0.058 Uiso 1 1 calc R
H26C H 1.1140 0.1935 0.6870 0.058 Uiso 1 1 calc R
C27 C 0.9313(3) 0.2049(3) 0.6930(2) 0.0459(17) Uani 1 1 d .
H27A H 0.9539 0.1717 0.7216 0.069 Uiso 1 1 calc R
H27B H 0.8718 0.1922 0.6784 0.069 Uiso 1 1 calc R
H27C H 0.9276 0.2470 0.7144 0.069 Uiso 1 1 calc R
C28 C 0.6328(3) 0.0446(3) 0.4892(2) 0.0268(12) Uani 1 1 d .
H28 H 0.5812 0.0169 0.5024 0.032 Uiso 1 1 calc R
C29 C 0.6963(3) 0.0033(3) 0.4483(2) 0.0333(13) Uani 1 1 d .
H29A H 0.6638 -0.0123 0.4118 0.050 Uiso 1 1 calc R
H29B H 0.7182 -0.0342 0.4720 0.050 Uiso 1 1 calc R
H29C H 0.7470 0.0302 0.4351 0.050 Uiso 1 1 calc R
C30 C 0.5966(3) 0.1055(3) 0.4534(2) 0.0370(15) Uani 1 1 d .
H30A H 0.6459 0.1357 0.4451 0.056 Uiso 1 1 calc R
H30B H 0.5512 0.1276 0.4785 0.056 Uiso 1 1 calc R
H30C H 0.5700 0.0914 0.4143 0.056 Uiso 1 1 calc R
C31 C 0.6102(3) 0.1215(3) 0.6058(2) 0.0297(13) Uani 1 1 d .
H31 H 0.5965 0.1614 0.5808 0.036 Uiso 1 1 calc R
C32 C 0.6539(3) 0.1461(3) 0.6672(2) 0.0414(15) Uani 1 1 d .
H32A H 0.6136 0.1770 0.6876 0.062 Uiso 1 1 calc R
H32B H 0.7106 0.1679 0.6578 0.062 Uiso 1 1 calc R
H32C H 0.6649 0.1089 0.6946 0.062 Uiso 1 1 calc R
C33 C 0.5192(3) 0.0879(3) 0.6191(2) 0.0450(16) Uani 1 1 d .
H33A H 0.5287 0.0499 0.6459 0.067 Uiso 1 1 calc R
H33B H 0.4921 0.0738 0.5801 0.067 Uiso 1 1 calc R
H33C H 0.4792 0.1189 0.6399 0.067 Uiso 1 1 calc R

loop_
_atom_site_aniso_label
_atom_site_aniso_U_11
_atom_site_aniso_U_22
_atom_site_aniso_U_33
_atom_site_aniso_U_23
_atom_site_aniso_U_13
_atom_site_aniso_U_12
Rh 0.01988(19) 0.0166(2) 0.02276(19) 0.00111(19) -0.00197(16) -0.00059(17)
P1 0.0210(6) 0.0193(9) 0.0238(6) -0.0036(6) -0.0006(5) -0.0014(6)
P2 0.0207(6) 0.0193(8) 0.0246(6) 0.0020(7) -0.0013(5) -0.0009(6)
F1 0.065(2) 0.121(4) 0.050(2) 0.041(2) -0.0002(18) 0.002(2)
O1 0.0230(16) 0.018(2) 0.0230(17) 0.0047(16) -0.0030(13) 0.0009(14)
C1 0.012(2) 0.028(4) 0.042(3) 0.009(3) -0.003(2) -0.002(2)
C2 0.027(3) 0.042(4) 0.039(3) 0.025(3) -0.005(2) -0.006(3)
C3 0.027(3) 0.083(6) 0.043(4) 0.032(4) -0.002(3) -0.008(4)
C4 0.035(3) 0.063(6) 0.091(6) 0.055(5) -0.020(4) -0.012(4)
C5 0.030(3) 0.032(5) 0.112(6) 0.025(5) -0.020(4) -0.003(3)
C6 0.026(3) 0.028(4) 0.065(4) 0.006(3) -0.008(3) 0.002(3)
C7 0.019(2) 0.024(3) 0.026(3) 0.000(2) -0.003(2) 0.000(2)
C8 0.026(3) 0.042(4) 0.035(3) 0.006(3) -0.005(2) 0.001(3)
C9 0.033(3) 0.057(5) 0.044(4) 0.009(3) -0.011(3) 0.006(3)
C10 0.043(3) 0.037(4) 0.037(3) 0.007(3) -0.005(3) 0.020(3)
C11 0.031(3) 0.023(4) 0.025(3) -0.004(2) -0.004(2) 0.009(2)
C12 0.022(2) 0.024(4) 0.020(2) -0.004(2) -0.004(2) 0.005(2)
C13 0.037(3) 0.026(4) 0.024(3) 0.006(3) 0.001(2) 0.009(3)
C14 0.056(3) 0.052(5) 0.021(3) 0.010(3) 0.001(3) 0.010(3)
C15 0.049(3) 0.024(4) 0.038(3) 0.011(3) 0.000(3) 0.007(3)
C16 0.034(3) 0.020(3) 0.022(3) 0.000(2) 0.005(2) 0.004(2)
C17 0.025(2) 0.015(3) 0.024(3) -0.003(2) 0.011(2) 0.003(2)
C18 0.022(2) 0.015(3) 0.022(2) -0.002(2) 0.0075(19) -0.004(2)
C19 0.023(3) 0.027(4) 0.027(3) -0.001(3) 0.004(2) 0.000(2)
C20 0.037(3) 0.024(3) 0.031(3) -0.001(3) 0.011(2) -0.008(3)
C21 0.047(3) 0.015(3) 0.027(3) 0.003(2) 0.009(2) 0.001(3)
C22 0.024(2) 0.029(4) 0.031(3) 0.000(3) 0.001(2) -0.002(2)
C23 0.030(3) 0.035(4) 0.038(3) -0.001(3) 0.005(2) -0.006(3)
C24 0.040(3) 0.036(4) 0.030(3) -0.005(3) 0.010(2) 0.003(3)
C25 0.034(3) 0.017(3) 0.032(3) -0.009(2) -0.001(2) 0.002(2)
C26 0.038(3) 0.038(4) 0.040(3) -0.018(3) 0.000(2) -0.015(3)
C27 0.037(3) 0.059(5) 0.041(3) -0.026(3) 0.008(3) -0.005(3)
C28 0.027(3) 0.025(4) 0.029(3) 0.001(3) -0.002(2) -0.008(2)
C29 0.039(3) 0.032(4) 0.029(3) -0.005(3) -0.003(2) -0.007(3)
C30 0.034(3) 0.048(4) 0.029(3) 0.003(3) -0.005(2) -0.003(3)
C31 0.028(3) 0.023(4) 0.038(3) -0.003(3) -0.001(2) 0.002(2)
C32 0.044(3) 0.041(4) 0.039(3) -0.015(3) 0.010(3) 0.002(3)
C33 0.031(3) 0.052(5) 0.052(4) -0.008(3) 0.013(3) 0.006(3)

loop_
_atom_type_symbol
_atom_type_description
_atom_type_scat_dispersion_real
_atom_type_scat_dispersion_imag
_atom_type_scat_source
C C 0.0033 0.0016 'International Tables Vol C Tables 4.2.6.8 and 6.1.1.4'
H H 0.0000 0.0000 'International Tables Vol C Tables 4.2.6.8 and 6.1.1.4'
O O 0.0106 0.0060 'International Tables Vol C Tables 4.2.6.8 and 6.1.1.4'
F F 0.0171 0.0103 'International Tables Vol C Tables 4.2.6.8 and 6.1.1.4'
P P 0.1023 0.0942 'International Tables Vol C Tables 4.2.6.8 and 6.1.1.4'
Rh Rh -1.1178 0.9187 'International Tables Vol C Tables 4.2.6.8 and 6.1.1.4'

loop_
_geom_angle_atom_site_label_1
_geom_angle_atom_site_label_2
_geom_angle_atom_site_label_3
_geom_angle
C1 Rh O1 176.93(13)
C1 Rh P1 94.77(12)
O1 Rh P1 82.45(8)
C1 Rh P2 100.53(12)
O1 Rh P2 82.39(8)
P1 Rh P2 163.24(5)
C7 P1 C25 105.0(2)
C7 P1 C22 103.3(2)
C25 P1 C22 104.8(2)
C7 P1 Rh 101.70(14)
C25 P1 Rh 115.49(14)
C22 P1 Rh 124.24(16)
C18 P2 C28 102.7(2)
C18 P2 C31 104.0(2)
C28 P2 C31 104.5(2)
C18 P2 Rh 101.24(14)
C28 P2 Rh 124.06(15)
C31 P2 Rh 117.41(16)
C17 O1 C12 120.0(4)
C17 O1 Rh 119.5(2)
C12 O1 Rh 118.9(3)
C6 C1 C2 116.3(5)
C6 C1 Rh 122.6(4)
C2 C1 Rh 120.9(4)
C3 C2 C1 118.4(6)
C3 C2 H2 120.8
C1 C2 H2 120.8
C4 C3 C2 125.8(6)
C4 C3 F1 117.0(6)
C2 C3 F1 117.2(7)
C3 C4 C5 117.2(6)
C3 C4 H4 121.4
C5 C4 H4 121.4
C4 C5 C6 119.7(7)
C4 C5 H5 120.2
C6 C5 H5 120.2
C1 C6 C5 122.6(6)
C1 C6 H6 118.7
C5 C6 H6 118.7
C12 C7 C8 116.8(5)
C12 C7 P1 120.4(3)
C8 C7 P1 122.8(4)
C9 C8 C7 121.3(5)
C9 C8 H8 119.3
C7 C8 H8 119.3
C10 C9 C8 120.0(5)
C10 C9 H9 120.0
C8 C9 H9 120.0
C9 C10 C11 121.3(5)
C9 C10 H10 119.4
C11 C10 H10 119.4
C12 C11 C10 117.0(5)
C12 C11 C13 123.1(4)
C10 C11 C13 119.9(5)
C11 C12 C7 123.6(4)
C11 C12 O1 120.9(4)
C7 C12 O1 115.5(4)
C16 C13 C11 111.0(4)
C16 C13 C15 109.5(4)
C11 C13 C15 109.5(4)
C16 C13 C14 109.0(4)
C11 C13 C14 108.0(4)
C15 C13 C14 109.9(4)
C13 C14 H14A 109.5
C13 C14 H14B 109.5
H14A C14 H14B 109.5
C13 C14 H14C 109.5
H14A C14 H14C 109.5
H14B C14 H14C 109.5
C13 C15 H15A 109.5
C13 C15 H15B 109.5
H15A C15 H15B 109.5
C13 C15 H15C 109.5
H15A C15 H15C 109.5
H15B C15 H15C 109.5
C21 C16 C17 116.7(4)
C21 C16 C13 121.0(5)
C17 C16 C13 122.4(4)
C16 C17 C18 123.1(4)
C16 C17 O1 121.9(4)
C18 C17 O1 114.9(4)
C19 C18 C17 116.7(5)
C19 C18 P2 123.0(3)
C17 C18 P2 120.3(3)
C20 C19 C18 121.4(4)
C20 C19 H19 119.3
C18 C19 H19 119.3
C19 C20 C21 119.7(5)
C19 C20 H20 120.2
C21 C20 H20 120.2
C20 C21 C16 122.4(5)
C20 C21 H21 118.8
C16 C21 H21 118.8
C23 C22 C24 111.7(4)
C23 C22 P1 110.5(3)
C24 C22 P1 109.0(3)
C23 C22 H22 108.5
C24 C22 H22 108.5
P1 C22 H22 108.5
C22 C23 H23A 109.5
C22 C23 H23B 109.5
H23A C23 H23B 109.5
C22 C23 H23C 109.5
H23A C23 H23C 109.5
H23B C23 H23C 109.5
C22 C24 H24A 109.5
C22 C24 H24B 109.5
H24A C24 H24B 109.5
C22 C24 H24C 109.5
H24A C24 H24C 109.5
H24B C24 H24C 109.5
C27 C25 C26 110.7(4)
C27 C25 P1 109.3(3)
C26 C25 P1 116.9(3)
C27 C25 H25 106.4
C26 C25 H25 106.4
P1 C25 H25 106.4
C25 C26 H26A 109.5
C25 C26 H26B 109.5
H26A C26 H26B 109.5
C25 C26 H26C 109.5
H26A C26 H26C 109.5
H26B C26 H26C 109.5
C25 C27 H27A 109.5
C25 C27 H27B 109.5
H27A C27 H27B 109.5
C25 C27 H27C 109.5
H27A C27 H27C 109.5
H27B C27 H27C 109.5
C29 C28 C30 111.4(4)
C29 C28 P2 109.2(3)
C30 C28 P2 109.1(3)
C29 C28 H28 109.0
C30 C28 H28 109.0
P2 C28 H28 109.0
C28 C29 H29A 109.5
C28 C29 H29B 109.5
H29A C29 H29B 109.5
C28 C29 H29C 109.5
H29A C29 H29C 109.5
H29B C29 H29C 109.5
C28 C30 H30A 109.5
C28 C30 H30B 109.5
H30A C30 H30B 109.5
C28 C30 H30C 109.5
H30A C30 H30C 109.5
H30B C30 H30C 109.5
C33 C31 C32 110.6(4)
C33 C31 P2 117.2(4)
C32 C31 P2 109.2(3)
C33 C31 H31 106.4
C32 C31 H31 106.4
P2 C31 H31 106.4
C31 C32 H32A 109.5
C31 C32 H32B 109.5
H32A C32 H32B 109.5
C31 C32 H32C 109.5
H32A C32 H32C 109.5
H32B C32 H32C 109.5
C31 C33 H33A 109.5
C31 C33 H33B 109.5
H33A C33 H33B 109.5
C31 C33 H33C 109.5
H33A C33 H33C 109.5
H33B C33 H33C 109.5

loop_
_geom_bond_atom_site_label_1
_geom_bond_atom_site_label_2
_geom_bond_distance
Rh C1 1.987(5)
Rh O1 2.219(3)
Rh P1 2.2393(11)
Rh P2 2.2429(11)
P1 C7 1.824(5)
P1 C25 1.847(5)
P1 C22 1.853(4)
P2 C18 1.839(5)
P2 C28 1.853(4)
P2 C31 1.855(5)
F1 C3 1.378(6)
O1 C17 1.405(5)
O1 C12 1.408(5)
C1 C6 1.407(7)
C1 C2 1.421(6)
C2 C3 1.370(7)
C2 H2 0.9300
C3 C4 1.367(9)
C4 C5 1.374(8)
C4 H4 0.9300
C5 C6 1.410(7)
C5 H5 0.9300
C6 H6 0.9300
C7 C12 1.393(6)
C7 C8 1.397(5)
C8 C9 1.379(7)
C8 H8 0.9300
C9 C10 1.379(7)
C9 H9 0.9300
C10 C11 1.395(6)
C10 H10 0.9300
C11 C12 1.388(6)
C11 C13 1.530(7)
C13 C16 1.515(6)
C13 C15 1.541(6)
C13 C14 1.550(6)
C14 H14A 0.9600
C14 H14B 0.9600
C14 H14C 0.9600
C15 H15A 0.9600
C15 H15B 0.9600
C15 H15C 0.9600
C16 C21 1.386(6)
C16 C17 1.390(6)
C17 C18 1.402(6)
C18 C19 1.401(6)
C19 C20 1.370(6)
C19 H19 0.9300
C20 C21 1.372(6)
C20 H20 0.9300
C21 H21 0.9300
C22 C23 1.515(6)
C22 C24 1.521(6)
C22 H22 0.9800
C23 H23A 0.9600
C23 H23B 0.9600
C23 H23C 0.9600
C24 H24A 0.9600
C24 H24B 0.9600
C24 H24C 0.9600
C25 C27 1.531(6)
C25 C26 1.533(5)
C25 H25 0.9800
C26 H26A 0.9600
C26 H26B 0.9600
C26 H26C 0.9600
C27 H27A 0.9600
C27 H27B 0.9600
C27 H27C 0.9600
C28 C29 1.519(6)
C28 C30 1.532(6)
C28 H28 0.9800
C29 H29A 0.9600
C29 H29B 0.9600
C29 H29C 0.9600
C30 H30A 0.9600
C30 H30B 0.9600
C30 H30C 0.9600
C31 C33 1.521(6)
C31 C32 1.530(6)
C31 H31 0.9800
C32 H32A 0.9600
C32 H32B 0.9600
C32 H32C 0.9600
C33 H33A 0.9600
C33 H33B 0.9600
C33 H33C 0.9600
